data_2107405
loop_
_publ_author_name
'Krishnamachari, N.'
'Calvo, C.'

_publ_section_title
;
 The crystal structure of cobalt diphosphate
;
_journal_name_full 'Acta Crystallographica B (24,1968-38,1982)'
_journal_page_first 2883
_journal_page_last 2885
_journal_volume 28
_journal_year 1972
_chemical_formula_sum 'Co2 O7 P2'
_chemical_name_systematic 'Co2 (P2 O7)'
_space_group_IT_number 14
_symmetry_space_group_name_Hall '-P 2ybc (1/2*x,y,-1/2*x+z)'
_symmetry_space_group_name_H-M 'P 1 21/c 1 (2*a+c,b,c)'
_cell_angle_alpha 90
_cell_angle_beta 104.6
_cell_angle_gamma 90
_cell_formula_units_Z 8
_cell_length_a 13.248
_cell_length_b 8.345
_cell_length_c 9.004
_cell_volume 963.290
_citation_journal_id_ASTM ACBCAR
_cod_data_source_file Krishnamachari_ACBCAR_1972_618.cif
_cod_data_source_block Co2O7P2
_cod_original_cell_volume 963.2899
_cod_database_code 2107405

loop_
_symmetry_equiv_pos_as_xyz
x,y,z
-x,y+1/2,-z+1/2
-x,-y,-z
x,-y-1/2,z-1/2
x+1/2,y,z+1/2
-x+1/2,y+1/2,-z+1
-x+1/2,-y,-z+1/2
x+1/2,-y-1/2,z

loop_
_atom_site_label
_atom_site_type_symbol
_atom_site_fract_x
_atom_site_fract_y
_atom_site_fract_z
_atom_site_occupancy
_atom_site_U_iso_or_equiv
O1 O-2 0.3763 0.1717 -0.0236 1 0.0
Co1 Co+2 0.3665 0.9287 0.2571 1 0.0
O7 O-2 0.4745 0.3861 -0.129 1 0.0
O3 O-2 0.1902 0.2411 -0.1065 1 0.0
O6 O-2 0.5089 0.0916 -0.1458 1 0.0
O4 O-2 0.2625 0.0986 0.1439 1 0.0
O5 O-2 0.3065 0.39 0.1186 1 0.0
O2 O-2 0.5607 0.2353 0.1095 1 0.0
P2 P+5 0.4847 0.2257 -0.0479 1 0.0
Co2 Co+2 0.3999 0.558 0.2253 1 0.0
P1 P+5 0.2798 0.2324 0.0386 1 0.0
